data_7053235
loop_
_publ_author_name
'Betzl, Wolfgang'
'Hettstedt, Christina'
'Karaghiosoff, Konstantin'

_publ_section_title
;
 New anellated 4H-1,4,2-diazaphospholes
;
_journal_issue 2
_journal_name_full 'New Journal of Chemistry'
_journal_page_first 481
_journal_paper_doi 10.1039/c2nj40709d
_journal_volume 37
_journal_year 2013
_chemical_formula_moiety 'C10 H11 N2 O2 P S, C H Cl3'
_chemical_formula_sum 'C11 H12 Cl3 N2 O2 P S'
_chemical_formula_weight 373.61
_chemical_name_common '(2-imino-4-phenyl-1,3-thiazol-3-(2H)-yl)methyl phosphinate'
_chemical_name_systematic
;
(2-imino-4-phenyl-1,3-thiazol-3-(2H)-yl)methyl phosphinate
;
_space_group_IT_number 2
_symmetry_cell_setting triclinic
_symmetry_space_group_name_Hall '-P 1'
_symmetry_space_group_name_H-M 'P -1'
_atom_sites_solution_hydrogens geom
_atom_sites_solution_primary direct
_atom_sites_solution_secondary difmap
_audit_creation_method SHELXL-97
_cell_angle_alpha 99.852(7)
_cell_angle_beta 100.646(6)
_cell_angle_gamma 104.192(6)
_cell_formula_units_Z 2
_cell_length_a 7.5250(4)
_cell_length_b 7.8787(6)
_cell_length_c 14.2239(12)
_cell_measurement_reflns_used 2293
_cell_measurement_temperature 173(2)
_cell_measurement_theta_max 28.8010
_cell_measurement_theta_min 4.3027
_cell_volume 782.49(11)
_computing_cell_refinement
;
CrysAlisPro, Oxford Diffraction Ltd.,
Version 1.171.33.41 (release 06-05-2009 CrysAlis171 .NET)
(compiled May 6 2009,17:20:42)
;
_computing_data_collection
;
CrysAlisPro, Oxford Diffraction Ltd.,
Version 1.171.33.41 (release 06-05-2009 CrysAlis171 .NET)
(compiled May 6 2009,17:20:42)
;
_computing_data_reduction
;
CrysAlisPro, Oxford Diffraction Ltd.,
Version 1.171.33.41 (release 06-05-2009 CrysAlis171 .NET)
(compiled May 6 2009,17:20:42)
;
_computing_molecular_graphics
;
;
_computing_publication_material
;
PLATON (A. L. Spek, Acta Crystallogr, Sect. A, 1990, 46, C34, 1995 version).
;
_computing_structure_refinement 'SHELXL-97 (Sheldrick, 1997)'
_computing_structure_solution 'SHELXS-97 (Sheldrick, 1990)'
_diffrn_ambient_temperature 173(2)
_diffrn_detector_area_resol_mean 15.9809
_diffrn_measured_fraction_theta_full 0.995
_diffrn_measured_fraction_theta_max 0.995
_diffrn_measurement_device_type 'Xcalibur, Sapphire3'
_diffrn_measurement_method '\w scans'
_diffrn_radiation_monochromator graphite
_diffrn_radiation_source 'fine-focus sealed tube'
_diffrn_radiation_type MoK\a
_diffrn_radiation_wavelength 0.71069
_diffrn_reflns_av_R_equivalents 0.0679
_diffrn_reflns_av_sigmaI/netI 0.0764
_diffrn_reflns_limit_h_max 8
_diffrn_reflns_limit_h_min -8
_diffrn_reflns_limit_k_max 9
_diffrn_reflns_limit_k_min -9
_diffrn_reflns_limit_l_max 16
_diffrn_reflns_limit_l_min -16
_diffrn_reflns_number 9417
_diffrn_reflns_theta_full 25.00
_diffrn_reflns_theta_max 25.00
_diffrn_reflns_theta_min 4.31
_exptl_absorpt_coefficient_mu 0.822
_exptl_absorpt_correction_T_max 1.00000
_exptl_absorpt_correction_T_min 0.84653
_exptl_absorpt_correction_type multi-scan
_exptl_absorpt_process_details
;
CrysAlisPro, Oxford Diffraction Ltd.,
Version 1.171.33.41 (release 06-05-2009 CrysAlis171 .NET)
(compiled May 6 2009,17:20:42)
Empirical absorption correction using spherical harmonics,
implemented in SCALE3 ABSPACK scaling algorithm.
;
_exptl_crystal_colour colourless
_exptl_crystal_density_diffrn 1.586
_exptl_crystal_density_method 'not measured'
_exptl_crystal_description block
_exptl_crystal_F_000 380
_exptl_crystal_size_max 0.2
_exptl_crystal_size_mid 0.15
_exptl_crystal_size_min 0.03
_refine_diff_density_max 0.737
_refine_diff_density_min -0.611
_refine_diff_density_rms 0.075
_refine_ls_extinction_method none
_refine_ls_goodness_of_fit_ref 1.024
_refine_ls_hydrogen_treatment mixed
_refine_ls_matrix_type full
_refine_ls_number_parameters 194
_refine_ls_number_reflns 2740
_refine_ls_number_restraints 2
_refine_ls_restrained_S_all 1.023
_refine_ls_R_factor_all 0.0937
_refine_ls_R_factor_gt 0.0563
_refine_ls_shift/su_max 0.000
_refine_ls_shift/su_mean 0.000
_refine_ls_structure_factor_coef Fsqd
_refine_ls_weighting_details 'calc w=1/[\s^2^(Fo^2^)+(0.0502P)^2^+0.1762P] where P=(Fo^2^+2Fc^2^)/3'
_refine_ls_weighting_scheme calc
_refine_ls_wR_factor_gt 0.1118
_refine_ls_wR_factor_ref 0.1237
_reflns_number_gt 1875
_reflns_number_total 2740
_reflns_threshold_expression >2\s(I)
_cod_data_source_file c2nj40709d.txt
_cod_data_source_block test1
_cod_original_cell_volume 782.49(10)
_cod_original_sg_symbol_H-M P-1
_cod_database_code 7053235

loop_
_symmetry_equiv_pos_as_xyz
'x, y, z'
'-x, -y, -z'

loop_
_atom_site_label
_atom_site_type_symbol
_atom_site_fract_x
_atom_site_fract_y
_atom_site_fract_z
_atom_site_U_iso_or_equiv
_atom_site_adp_type
_atom_site_occupancy
_atom_site_symmetry_multiplicity
_atom_site_calc_flag
_atom_site_refinement_flags
S1 S 1.17331(13) 0.31575(15) 0.42090(8) 0.0356(3) Uani 1 1 d .
P1 P 0.53944(13) -0.06595(14) 0.36005(8) 0.0240(3) Uani 1 1 d .
O1 O 0.6778(3) -0.1528(3) 0.4042(2) 0.0316(7) Uani 1 1 d .
O2 O 0.3395(3) -0.1258(3) 0.36819(19) 0.0304(7) Uani 1 1 d .
N1 N 0.9713(4) 0.1985(4) 0.5452(3) 0.0287(8) Uani 1 1 d D
N2 N 0.8170(4) 0.2547(4) 0.3982(2) 0.0232(7) Uani 1 1 d .
C1 C 0.9704(5) 0.2471(5) 0.4616(3) 0.0249(9) Uani 1 1 d .
C2 C 1.0425(5) 0.3562(5) 0.3178(3) 0.0360(11) Uani 1 1 d .
H2 H 1.0961 0.4009 0.2683 0.043 Uiso 1 1 calc R
C3 C 0.8587(5) 0.3181(5) 0.3152(3) 0.0276(9) Uani 1 1 d .
C4 C 0.6243(5) 0.1778(5) 0.4085(3) 0.0259(9) Uani 1 1 d .
H41 H 0.5379 0.2351 0.3732 0.031 Uiso 1 1 calc R
H42 H 0.6223 0.2050 0.4788 0.031 Uiso 1 1 calc R
C5 C 0.7097(5) 0.3385(5) 0.2380(3) 0.0293(10) Uani 1 1 d .
C6 C 0.5980(5) 0.4508(5) 0.2602(3) 0.0316(10) Uani 1 1 d .
H6 H 0.6136 0.5113 0.3263 0.038 Uiso 1 1 calc R
C7 C 0.4658(6) 0.4736(6) 0.1866(4) 0.0412(12) Uani 1 1 d .
H7 H 0.3899 0.5494 0.2025 0.049 Uiso 1 1 calc R
C8 C 0.4413(6) 0.3888(6) 0.0905(4) 0.0462(13) Uani 1 1 d .
H8 H 0.3486 0.4051 0.0405 0.055 Uiso 1 1 calc R
C9 C 0.5529(6) 0.2792(6) 0.0671(4) 0.0471(13) Uani 1 1 d .
H9 H 0.5378 0.2209 0.0007 0.057 Uiso 1 1 calc R
C10 C 0.6871(6) 0.2550(6) 0.1413(3) 0.0366(11) Uani 1 1 d .
H10 H 0.7637 0.1801 0.1252 0.044 Uiso 1 1 calc R
Cl1 Cl 0.1738(2) 1.0313(2) 0.13373(13) 0.0824(5) Uani 1 1 d .
Cl2 Cl 0.0581(2) 0.64668(19) 0.09879(11) 0.0755(5) Uani 1 1 d .
Cl3 Cl -0.15242(16) 0.84899(18) 0.19284(11) 0.0624(4) Uani 1 1 d .
C11 C 0.0696(6) 0.8481(6) 0.1768(3) 0.0334(10) Uani 1 1 d .
H1 H 0.540(5) -0.077(5) 0.262(3) 0.040 Uiso 1 1 d .
H11 H 0.870(3) 0.163(5) 0.567(3) 0.040 Uiso 1 1 d D
H12 H 1.071(3) 0.179(5) 0.577(3) 0.040 Uiso 1 1 d D
H13 H 0.139(6) 0.852(5) 0.238(3) 0.044(13) Uiso 1 1 d .

loop_
_atom_site_aniso_label
_atom_site_aniso_U_11
_atom_site_aniso_U_22
_atom_site_aniso_U_33
_atom_site_aniso_U_23
_atom_site_aniso_U_13
_atom_site_aniso_U_12
S1 0.0202(5) 0.0487(7) 0.0408(7) 0.0148(6) 0.0090(5) 0.0109(5)
P1 0.0197(5) 0.0322(6) 0.0204(6) 0.0056(5) 0.0051(4) 0.0082(4)
O1 0.0258(15) 0.0334(16) 0.0366(18) 0.0070(13) 0.0041(13) 0.0133(12)
O2 0.0201(14) 0.0415(17) 0.0279(16) 0.0087(13) 0.0038(12) 0.0067(12)
N1 0.0202(18) 0.039(2) 0.028(2) 0.0083(17) 0.0043(15) 0.0114(16)
N2 0.0185(16) 0.0245(18) 0.0268(19) 0.0070(15) 0.0053(14) 0.0058(13)
C1 0.023(2) 0.026(2) 0.027(2) 0.0062(18) 0.0063(17) 0.0104(17)
C2 0.027(2) 0.047(3) 0.040(3) 0.019(2) 0.013(2) 0.012(2)
C3 0.027(2) 0.024(2) 0.033(3) 0.0089(19) 0.0074(18) 0.0068(17)
C4 0.0156(19) 0.035(2) 0.029(2) 0.0082(19) 0.0033(16) 0.0112(17)
C5 0.029(2) 0.028(2) 0.031(3) 0.015(2) 0.0041(18) 0.0025(18)
C6 0.034(2) 0.022(2) 0.038(3) 0.0109(19) 0.007(2) 0.0047(18)
C7 0.032(2) 0.034(3) 0.058(4) 0.024(3) 0.001(2) 0.008(2)
C8 0.029(2) 0.049(3) 0.060(4) 0.039(3) 0.000(2) 0.001(2)
C9 0.042(3) 0.059(3) 0.037(3) 0.023(3) 0.004(2) 0.002(2)
C10 0.036(2) 0.045(3) 0.032(3) 0.017(2) 0.010(2) 0.011(2)
Cl1 0.0735(10) 0.0752(10) 0.1098(14) 0.0483(10) 0.0465(9) 0.0048(8)
Cl2 0.0789(10) 0.0690(10) 0.0716(11) -0.0150(8) -0.0021(8) 0.0446(8)
Cl3 0.0384(7) 0.0676(9) 0.0882(11) 0.0187(8) 0.0329(7) 0.0139(6)
C11 0.026(2) 0.043(3) 0.028(3) 0.007(2) 0.0028(19) 0.0057(19)

loop_
_atom_type_symbol
_atom_type_description
_atom_type_scat_dispersion_real
_atom_type_scat_dispersion_imag
_atom_type_scat_source
C C 0.0033 0.0016 'International Tables Vol C Tables 4.2.6.8 and 6.1.1.4'
H H 0.0000 0.0000 'International Tables Vol C Tables 4.2.6.8 and 6.1.1.4'
Cl Cl 0.1484 0.1585 'International Tables Vol C Tables 4.2.6.8 and 6.1.1.4'
N N 0.0061 0.0033 'International Tables Vol C Tables 4.2.6.8 and 6.1.1.4'
O O 0.0106 0.0060 'International Tables Vol C Tables 4.2.6.8 and 6.1.1.4'
P P 0.1023 0.0942 'International Tables Vol C Tables 4.2.6.8 and 6.1.1.4'
S S 0.1246 0.1234 'International Tables Vol C Tables 4.2.6.8 and 6.1.1.4'

loop_
_geom_angle_atom_site_label_1
_geom_angle_atom_site_label_2
_geom_angle_atom_site_label_3
_geom_angle
C1 S1 C2 90.10(19)
O1 P1 O2 119.32(15)
O1 P1 C4 110.06(16)
O2 P1 C4 107.19(16)
O1 P1 H1 109.3(15)
O2 P1 H1 108.5(15)
C4 P1 H1 100.9(15)
C1 N1 H11 124(3)
C1 N1 H12 120(3)
H11 N1 H12 115(4)
C1 N2 C3 113.4(3)
C1 N2 C4 121.9(3)
C3 N2 C4 124.0(3)
N1 C1 N2 125.6(3)
N1 C1 S1 122.8(3)
N2 C1 S1 111.6(3)
C3 C2 S1 113.0(3)
C3 C2 H2 123.5
S1 C2 H2 123.5
C2 C3 N2 111.9(3)
C2 C3 C5 126.5(4)
N2 C3 C5 121.6(3)
N2 C4 P1 112.2(3)
N2 C4 H41 109.2
P1 C4 H41 109.2
N2 C4 H42 109.2
P1 C4 H42 109.2
H41 C4 H42 107.9
C10 C5 C6 118.9(4)
C10 C5 C3 119.9(4)
C6 C5 C3 121.1(4)
C7 C6 C5 120.0(4)
C7 C6 H6 120.0
C5 C6 H6 120.0
C8 C7 C6 121.2(5)
C8 C7 H7 119.4
C6 C7 H7 119.4
C7 C8 C9 119.5(4)
C7 C8 H8 120.2
C9 C8 H8 120.2
C8 C9 C10 119.7(5)
C8 C9 H9 120.1
C10 C9 H9 120.1
C5 C10 C9 120.7(4)
C5 C10 H10 119.7
C9 C10 H10 119.7
Cl3 C11 Cl1 112.1(3)
Cl3 C11 Cl2 110.3(2)
Cl1 C11 Cl2 111.0(3)
Cl3 C11 H13 105(3)
Cl1 C11 H13 110(2)
Cl2 C11 H13 108(3)

loop_
_geom_bond_atom_site_label_1
_geom_bond_atom_site_label_2
_geom_bond_distance
S1 C1 1.729(4)
S1 C2 1.732(4)
P1 O1 1.484(3)
P1 O2 1.495(3)
P1 C4 1.831(4)
P1 H1 1.39(4)
N1 C1 1.309(5)
N1 H11 0.871(10)
N1 H12 0.863(10)
N2 C1 1.348(5)
N2 C3 1.416(5)
N2 C4 1.472(4)
C2 C3 1.334(5)
C2 H2 0.9500
C3 C5 1.477(5)
C4 H41 0.9900
C4 H42 0.9900
C5 C10 1.380(6)
C5 C6 1.399(6)
C6 C7 1.373(5)
C6 H6 0.9500
C7 C8 1.372(7)
C7 H7 0.9500
C8 C9 1.386(7)
C8 H8 0.9500
C9 C10 1.393(6)
C9 H9 0.9500
C10 H10 0.9500
Cl1 C11 1.732(4)
Cl2 C11 1.746(5)
Cl3 C11 1.729(4)
C11 H13 0.93(4)

loop_
_geom_torsion_atom_site_label_1
_geom_torsion_atom_site_label_2
_geom_torsion_atom_site_label_3
_geom_torsion_atom_site_label_4
_geom_torsion
C3 N2 C1 N1 177.8(4)
C4 N2 C1 N1 -10.9(6)
C3 N2 C1 S1 -0.6(4)
C4 N2 C1 S1 170.6(3)
C2 S1 C1 N1 -177.8(4)
C2 S1 C1 N2 0.7(3)
C1 S1 C2 C3 -0.6(3)
S1 C2 C3 N2 0.3(5)
S1 C2 C3 C5 179.6(3)
C1 N2 C3 C2 0.2(5)
C4 N2 C3 C2 -170.8(3)
C1 N2 C3 C5 -179.1(3)
C4 N2 C3 C5 9.8(6)
C1 N2 C4 P1 -80.3(4)
C3 N2 C4 P1 90.0(4)
O1 P1 C4 N2 52.7(3)
O2 P1 C4 N2 -176.1(2)
C2 C3 C5 C10 55.6(6)
N2 C3 C5 C10 -125.1(4)
C2 C3 C5 C6 -120.3(5)
N2 C3 C5 C6 58.9(5)
C10 C5 C6 C7 1.3(5)
C3 C5 C6 C7 177.3(3)
C5 C6 C7 C8 -0.5(6)
C6 C7 C8 C9 -0.5(6)
C7 C8 C9 C10 0.6(6)
C6 C5 C10 C9 -1.1(6)
C3 C5 C10 C9 -177.2(4)
C8 C9 C10 C5 0.2(6)
